data_4511425
loop_
_publ_author_name
'Thomas-Gipson, Jintha'
'Beobide, Garikoitz'
'Castillo, Oscar'
'Fr\"oba, Michael'
'Hoffmann, Frank'
'Luque, Antonio'
'P\'erez-Y\'a\~nez, Sonia'
'Rom\'an, Pascual'

_publ_contact_author
;
 Oscar Castillo. Departamento de Quimica Inorganica. 
 Facultad de Ciencia y Tecnologia
 Universidad del Pais Vasco,  Apdo. 644, E-48080 Bilbao, Spain
;
_publ_section_title
;
 Paddle-Wheel Shaped Copper(II)-Adenine Discrete Entities As
 Supramolecular Building Blocks To Afford Porous Supramolecular
 Metal--Organic Frameworks (SMOFs)
;
_journal_issue 8
_journal_name_full 'Crystal Growth &amp; Design'
_journal_page_first 4019
_journal_paper_doi 10.1021/cg500634y
_journal_volume 14
_journal_year 2014
_chemical_formula_iupac '[Cu2(C5H5N5)2Cl4], 2(C1 H4 O)'
_chemical_formula_moiety 'C10 H10 Cu2 Cl4 N10, 2(C1 H4 O)'
_chemical_formula_sum 'C12 H18 Cl4 Cu2 N10 O2'
_chemical_formula_weight 603.24
_chemical_name_systematic
; 
[Bis(mu-adenine-kN3:kN9)bis(mu-chlorido)di(chlorido)dicopper(II)]-
(methanol) (1/2)] 
;
_space_group_IT_number 15
_symmetry_cell_setting monoclinic
_symmetry_space_group_name_Hall '-C 2yc'
_symmetry_space_group_name_H-M 'C 1 2/c 1'
_atom_sites_solution_hydrogens geom
_atom_sites_solution_primary direct
_atom_sites_solution_secondary difmap
_audit_creation_method SHELXL
_cell_angle_alpha 90.00
_cell_angle_beta 108.280(6)
_cell_angle_gamma 90.00
_cell_formula_units_Z 4
_cell_length_a 22.2245(18)
_cell_length_b 13.8069(10)
_cell_length_c 7.0204(6)
_cell_measurement_reflns_used 22603
_cell_measurement_temperature 100(2)
_cell_measurement_theta_max 26.81
_cell_measurement_theta_min 1.93
_cell_measurement_wavelength 0.71073
_cell_volume 2045.5(3)
_computing_cell_refinement 'CrysAlis CCD (Oxford Diffraction, 2003)'
_computing_data_collection 'CrysAlis CCD (Oxford Diffraction, 2003)'
_computing_data_reduction 'CrysAlis RED (Oxford Diffraction, 2003)'
_computing_molecular_graphics 'Ortep-3 (Farrugia, 1997)'
_computing_publication_material 'WinGX (Farrugia, 1999)'
_computing_structure_refinement 'SHELXL-97 (Sheldrick, 1997)'
_computing_structure_solution 'Sir92 (Altomare et al., 1993)'
_diffrn_ambient_temperature 100(2)
_diffrn_measured_fraction_theta_full 0.840
_diffrn_measured_fraction_theta_max 0.840
_diffrn_measurement_device_type Xcalibur
_diffrn_measurement_method \w
_diffrn_radiation_monochromator graphite
_diffrn_radiation_source 'fine-focus sealed tube'
_diffrn_radiation_type MoK\a
_diffrn_radiation_wavelength 0.71073
_diffrn_reflns_av_R_equivalents 0.0000
_diffrn_reflns_av_sigmaI/netI 0.0695
_diffrn_reflns_limit_h_max 28
_diffrn_reflns_limit_h_min -28
_diffrn_reflns_limit_k_max 17
_diffrn_reflns_limit_k_min -17
_diffrn_reflns_limit_l_max 8
_diffrn_reflns_limit_l_min -8
_diffrn_reflns_number 9439
_diffrn_reflns_theta_full 26.81
_diffrn_reflns_theta_max 26.81
_diffrn_reflns_theta_min 1.93
_diffrn_standards_decay_% 0
_diffrn_standards_interval_count 0
_diffrn_standards_interval_time 0
_diffrn_standards_number 0
_exptl_absorpt_coefficient_mu 2.636
_exptl_absorpt_correction_T_max 0.635
_exptl_absorpt_correction_T_min 0.421
_exptl_absorpt_correction_type numerical
_exptl_absorpt_process_details
;
CrysAlis RED, Oxford Diffraction Ltd.,
Version 1.170.32 (release 06.06.2003 CrysAlis170 VC++)
(compiled Jun  6 2003,13:53:32)
Analytical numeric absorption correction using a multifaceted crystal
model based on expressions derived by R.C. Clark & J.S. Reid.
;
_exptl_crystal_colour green
_exptl_crystal_density_diffrn 1.959
_exptl_crystal_density_meas ?
_exptl_crystal_description prism
_exptl_crystal_F_000 1208
_exptl_crystal_size_max 0.12
_exptl_crystal_size_mid 0.08
_exptl_crystal_size_min 0.06
_refine_diff_density_max 1.467
_refine_diff_density_min -1.082
_refine_diff_density_rms 0.144
_refine_ls_extinction_method none
_refine_ls_goodness_of_fit_ref 1.089
_refine_ls_hydrogen_treatment constr
_refine_ls_matrix_type full
_refine_ls_number_parameters 127
_refine_ls_number_reflns 9439
_refine_ls_number_restraints 0
_refine_ls_restrained_S_all 1.089
_refine_ls_R_factor_all 0.1119
_refine_ls_R_factor_gt 0.0778
_refine_ls_shift/su_max 0.000
_refine_ls_shift/su_mean 0.000
_refine_ls_structure_factor_coef Fsqd
_refine_ls_weighting_details 'calc w=1/[\s^2^(Fo^2^)+(0.1437P)^2^+0.0000P] where P=(Fo^2^+2Fc^2^)/3'
_refine_ls_weighting_scheme calc
_refine_ls_wR_factor_gt 0.2048
_refine_ls_wR_factor_ref 0.2342
_reflns_number_gt 6486
_reflns_number_total 9439
_reflns_threshold_expression >2sigma(I)
_cod_data_source_file cg500634y_si_002.cif
_cod_data_source_block SMOF-3
_cod_depositor_comments
;Adding full bibliography for 4511424--4511426.cif.

The following automatic conversions were performed:

'_exptl_crystal_density_meas' value 'not measured' was changed to '?'
- the value is perceived as not measured.

Automatic conversion script
Id: cif_fix_values 3008 2015-01-20 13:52:24Z robertas 
;
_cod_original_sg_symbol_Hall
;
-C 2yc
;
_cod_original_sg_symbol_H-M 'C 2/c'
_cod_database_code 4511425
_cell_oxdiff_twin_number 2

loop_
_symmetry_equiv_pos_as_xyz
'x, y, z'
'-x, y, -z+1/2'
'x+1/2, y+1/2, z'
'-x+1/2, y+1/2, -z+1/2'
'-x, -y, -z'
'x, -y, z-1/2'
'-x+1/2, -y+1/2, -z'
'x+1/2, -y+1/2, z-1/2'

loop_
_atom_site_label
_atom_site_type_symbol
_atom_site_fract_x
_atom_site_fract_y
_atom_site_fract_z
_atom_site_U_iso_or_equiv
_atom_site_adp_type
_atom_site_occupancy
_atom_site_symmetry_multiplicity
_atom_site_calc_flag
_atom_site_refinement_flags
Cu1 Cu 0.19375(3) 0.19289(4) 0.49617(11) 0.0333(2) Uani 1 1 d .
Cl1 Cl 0.13203(6) 0.11021(10) 0.6375(3) 0.0434(4) Uani 1 1 d .
Cl2 Cl 0.20947(5) 0.23116(9) 0.1902(2) 0.0311(3) Uani 1 1 d .
N1 N 0.43386(18) 0.0786(3) 0.4998(7) 0.0364(11) Uani 1 1 d .
C2 C 0.4051(2) 0.1636(4) 0.4965(9) 0.0375(12) Uani 1 1 d .
H2 H 0.4284 0.2188 0.4899 0.045 Uiso 1 1 calc R
N3 N 0.34642(18) 0.1772(3) 0.5018(7) 0.0370(11) Uani 1 1 d .
C4 C 0.3152(2) 0.0938(3) 0.5093(8) 0.0302(10) Uani 1 1 d .
C5 C 0.3401(2) 0.0024(4) 0.5091(9) 0.0367(12) Uani 1 1 d .
C6 C 0.4017(3) -0.0082(4) 0.5032(10) 0.0411(13) Uani 1 1 d .
N6 N 0.4313(2) -0.0913(3) 0.4986(8) 0.0413(11) Uani 1 1 d .
H6A H 0.4121 -0.1453 0.4992 0.050 Uiso 1 1 calc R
H6B H 0.4696 -0.0910 0.4952 0.050 Uiso 1 1 calc R
N7 N 0.2939(2) -0.0635(3) 0.5181(7) 0.0366(10) Uani 1 1 d .
H7 H 0.2968 -0.1256 0.5207 0.044 Uiso 1 1 calc R
C8 C 0.2433(2) -0.0097(4) 0.5220(9) 0.0350(12) Uani 1 1 d .
H8 H 0.2052 -0.0359 0.5263 0.042 Uiso 1 1 calc R
N9 N 0.25436(19) 0.0848(3) 0.5190(7) 0.0329(10) Uani 1 1 d .
O1 O 0.4527(3) -0.2908(5) 0.5663(12) 0.096(2) Uiso 1 1 d .
C1 C 0.4507(4) -0.3748(5) 0.4541(15) 0.0685(19) Uiso 1 1 d .

loop_
_atom_site_aniso_label
_atom_site_aniso_U_11
_atom_site_aniso_U_22
_atom_site_aniso_U_33
_atom_site_aniso_U_23
_atom_site_aniso_U_13
_atom_site_aniso_U_12
Cu1 0.0308(3) 0.0356(3) 0.0316(4) 0.0029(3) 0.0070(3) 0.0032(2)
Cl1 0.0344(6) 0.0515(8) 0.0416(10) 0.0109(6) 0.0082(6) -0.0018(5)
Cl2 0.0316(5) 0.0314(6) 0.0288(8) 0.0021(5) 0.0075(5) 0.0008(4)
N1 0.0254(19) 0.046(2) 0.034(3) 0.002(2) 0.0049(18) 0.0067(17)
C2 0.031(2) 0.047(3) 0.034(4) -0.001(3) 0.010(2) 0.006(2)
N3 0.0269(18) 0.052(3) 0.030(3) 0.002(2) 0.0057(18) 0.0067(17)
C4 0.040(2) 0.026(2) 0.022(3) 0.006(2) 0.006(2) 0.0037(18)
C5 0.034(2) 0.047(3) 0.025(3) -0.002(2) 0.002(2) -0.002(2)
C6 0.045(3) 0.046(3) 0.031(4) -0.003(3) 0.009(3) 0.011(2)
N6 0.048(2) 0.045(3) 0.030(3) -0.002(2) 0.011(2) 0.016(2)
N7 0.046(2) 0.031(2) 0.029(3) -0.0016(19) 0.007(2) 0.0034(17)
C8 0.041(3) 0.031(3) 0.027(3) -0.002(2) 0.002(2) 0.0000(19)
N9 0.036(2) 0.036(2) 0.025(3) -0.0020(18) 0.0085(18) 0.0016(16)

loop_
_atom_type_symbol
_atom_type_description
_atom_type_scat_dispersion_real
_atom_type_scat_dispersion_imag
_atom_type_scat_source
C C 0.0033 0.0016 'International Tables Vol C Tables 4.2.6.8 and 6.1.1.4'
H H 0.0000 0.0000 'International Tables Vol C Tables 4.2.6.8 and 6.1.1.4'
N N 0.0061 0.0033 'International Tables Vol C Tables 4.2.6.8 and 6.1.1.4'
Cl Cl 0.1484 0.1585 'International Tables Vol C Tables 4.2.6.8 and 6.1.1.4'
Cu Cu 0.3201 1.2651 'International Tables Vol C Tables 4.2.6.8 and 6.1.1.4'
O O 0.0106 0.0060 'International Tables Vol C Tables 4.2.6.8 and 6.1.1.4'

loop_
_geom_angle_atom_site_label_1
_geom_angle_atom_site_label_2
_geom_angle_atom_site_label_3
_geom_angle
_geom_angle_site_symmetry_1
_geom_angle_site_symmetry_3
N9 Cu1 N3 164.83(17) . 7_556
N9 Cu1 Cl1 94.32(13) . .
N3 Cu1 Cl1 96.71(13) 7_556 .
N9 Cu1 Cl2 87.19(14) . .
N3 Cu1 Cl2 89.98(14) 7_556 .
Cl1 Cu1 Cl2 144.00(6) . .
N9 Cu1 Cl2 83.21(13) . 7_556
N3 Cu1 Cl2 83.77(13) 7_556 7_556
Cl1 Cu1 Cl2 105.81(6) . 7_556
Cl2 Cu1 Cl2 110.07(4) . 7_556
N9 Cu1 Cu1 81.38(12) . 7_556
N3 Cu1 Cu1 84.15(12) 7_556 7_556
Cl1 Cu1 Cu1 154.09(6) . 7_556
Cl2 Cu1 Cu1 61.68(4) . 7_556
Cl2 Cu1 Cu1 48.40(3) 7_556 7_556
Cu1 Cl2 Cu1 69.93(4) . 7_556
C2 N1 C6 120.6(4) . .
N3 C2 N1 126.3(5) . .
N3 C2 H2 116.9 . .
N1 C2 H2 116.9 . .
C2 N3 C4 113.7(4) . .
C2 N3 Cu1 124.6(4) . 7_556
C4 N3 Cu1 121.7(3) . 7_556
N3 C4 C5 124.6(5) . .
N3 C4 N9 126.9(4) . .
C5 C4 N9 108.5(4) . .
C4 C5 N7 107.3(4) . .
C4 C5 C6 119.7(5) . .
N7 C5 C6 132.9(5) . .
N6 C6 C5 126.3(5) . .
N6 C6 N1 118.6(5) . .
C5 C6 N1 115.1(4) . .
C6 N6 H6A 120.0 . .
C6 N6 H6B 120.0 . .
H6A N6 H6B 120.0 . .
C8 N7 C5 105.8(4) . .
C8 N7 H7 127.1 . .
C5 N7 H7 127.1 . .
N9 C8 N7 112.2(5) . .
N9 C8 H8 123.9 . .
N7 C8 H8 123.9 . .
C8 N9 C4 106.2(4) . .
C8 N9 Cu1 128.0(4) . .
C4 N9 Cu1 125.4(3) . .

loop_
_geom_bond_atom_site_label_1
_geom_bond_atom_site_label_2
_geom_bond_distance
_geom_bond_site_symmetry_2
Cu1 N9 1.983(4) .
Cu1 N3 2.006(4) 7_556
Cu1 Cl1 2.2414(15) .
Cu1 Cl2 2.3424(15) .
Cu1 Cl2 2.7574(14) 7_556
Cu1 Cu1 2.9422(12) 7_556
Cl2 Cu1 2.7574(14) 7_556
N1 C2 1.334(7) .
N1 C6 1.399(7) .
C2 N3 1.330(6) .
C2 H2 0.9300 .
N3 C4 1.354(7) .
N3 Cu1 2.006(4) 7_556
C4 C5 1.378(7) .
C4 N9 1.380(6) .
C5 N7 1.388(7) .
C5 C6 1.391(7) .
C6 N6 1.327(7) .
N6 H6A 0.8600 .
N6 H6B 0.8600 .
N7 C8 1.355(7) .
N7 H7 0.8600 .
C8 N9 1.329(7) .
C8 H8 0.9300 .
O1 C1 1.395(10) .

loop_
_geom_hbond_atom_site_label_D
_geom_hbond_atom_site_label_H
_geom_hbond_atom_site_label_A
_geom_hbond_distance_DH
_geom_hbond_distance_HA
_geom_hbond_distance_DA
_geom_hbond_angle_DHA
_geom_hbond_site_symmetry_A
N6 H6A O1 0.86 2.19 2.811(8) 128.7 .
N6 H6B N1 0.86 2.14 2.999(6) 175.0 5_656
N7 H7 Cl2 0.86 2.45 3.180(5) 143.5 4_545

loop_
_cell_oxdiff_twin_id
_cell_oxdiff_twin_matrix_11
_cell_oxdiff_twin_matrix_12
_cell_oxdiff_twin_matrix_13
_cell_oxdiff_twin_matrix_21
_cell_oxdiff_twin_matrix_22
_cell_oxdiff_twin_matrix_23
_cell_oxdiff_twin_matrix_31
_cell_oxdiff_twin_matrix_32
_cell_oxdiff_twin_matrix_33
1 1.0000 0.0000 0.0000 0.0000 1.0000 0.0000 0.0000 0.0000 1.0000
2 1.0000 0.0000 1.9860 0.0000 -1.0000 0.0000 0.0000 0.0000 -1.0000

loop_
_diffrn_oxdiff_twin_id
_diffrn_oxdiff_twin_ratio
_diffrn_oxdiff_twin_reflns_isolated
_diffrn_oxdiff_twin_reflns_overlapped
1 0.85630 21931 672
2 0.14370 0 672
